data_7019175
loop_
_publ_author_name
'Rios, Beatriz E.'
'Sood, Paul'
'Klichko, Yaroslav'
'Koutha, Mohan'
'Powell, Douglas'
'Lattman, Michael'

_publ_section_title
;
 A bisphosphonite calix[5]arene ligand that stabilizes \h(6) arene
 coordination to palladium.
;
_journal_issue 22
_journal_name_full 'Dalton transactions (Cambridge, England : 2003)'
_journal_page_first 6677
_journal_page_last 6682
_journal_paper_doi 10.1039/c2dt30491k
_journal_volume 41
_journal_year 2012
_chemical_formula_moiety 'C67 H76 Cl2 O5 P2 Pt, 3(C H4 O)'
_chemical_formula_sum 'C70 H88 Cl2 O8 P2 Pt'
_chemical_formula_weight 1385.33
_chemical_name_systematic ?
_space_group_IT_number 2
_symmetry_cell_setting triclinic
_symmetry_space_group_name_Hall '-P 1'
_symmetry_space_group_name_H-M 'P -1'
_atom_sites_solution_hydrogens geom
_atom_sites_solution_primary direct
_atom_sites_solution_secondary difmap
_audit_creation_method SHELXL-97
_cell_angle_alpha 97.391(2)
_cell_angle_beta 98.535(2)
_cell_angle_gamma 97.493(3)
_cell_formula_units_Z 2
_cell_length_a 12.4596(14)
_cell_length_b 15.9029(18)
_cell_length_c 17.1665(18)
_cell_measurement_reflns_used 8323
_cell_measurement_temperature 100(2)
_cell_measurement_theta_max 28.29
_cell_measurement_theta_min 2.26
_cell_volume 3296.8(6)
_computing_cell_refinement 'SAINT (Bruker, 2007)'
_computing_data_collection 'SMART (Bruker, 2007)'
_computing_data_reduction 'SAINT (Bruker, 2007)'
_computing_molecular_graphics 'SHELXTL (Sheldrick, 2008)'
_computing_publication_material 'SHELXTL (Sheldrick, 2008)'
_computing_structure_refinement 'SHELXTL (Sheldrick, 2008)'
_computing_structure_solution 'SHELXTL (Sheldrick, 2008)'
_diffrn_ambient_temperature 100(2)
_diffrn_measured_fraction_theta_full 1.000
_diffrn_measured_fraction_theta_max 0.993
_diffrn_measurement_device_type 'CCD Bruker APEX'
_diffrn_measurement_method '\f and \w scans'
_diffrn_radiation_monochromator graphite
_diffrn_radiation_source 'fine-focus sealed tube'
_diffrn_radiation_type MoK\a
_diffrn_radiation_wavelength 0.71073
_diffrn_reflns_av_R_equivalents 0.0389
_diffrn_reflns_av_sigmaI/netI 0.0501
_diffrn_reflns_limit_h_max 16
_diffrn_reflns_limit_h_min -16
_diffrn_reflns_limit_k_max 21
_diffrn_reflns_limit_k_min -20
_diffrn_reflns_limit_l_max 22
_diffrn_reflns_limit_l_min -22
_diffrn_reflns_number 46574
_diffrn_reflns_theta_full 25.00
_diffrn_reflns_theta_max 28.31
_diffrn_reflns_theta_min 1.64
_diffrn_standards_number 0
_exptl_absorpt_coefficient_mu 2.311
_exptl_absorpt_correction_T_max 0.5538
_exptl_absorpt_correction_T_min 0.4162
_exptl_absorpt_correction_type multi-scan
_exptl_absorpt_process_details 'SADABS (Sheldrick, 2001)'
_exptl_crystal_colour 'light brown'
_exptl_crystal_density_diffrn 1.396
_exptl_crystal_density_method 'not measured'
_exptl_crystal_description prism
_exptl_crystal_F_000 1428
_exptl_crystal_size_max 0.46
_exptl_crystal_size_mid 0.30
_exptl_crystal_size_min 0.29
_platon_squeeze_details
;
;
_refine_diff_density_max 2.671
_refine_diff_density_min -1.181
_refine_diff_density_rms 0.113
_refine_ls_extinction_method none
_refine_ls_goodness_of_fit_ref 1.000
_refine_ls_hydrogen_treatment mixed
_refine_ls_matrix_type full
_refine_ls_number_parameters 774
_refine_ls_number_reflns 16310
_refine_ls_number_restraints 254
_refine_ls_restrained_S_all 1.064
_refine_ls_R_factor_all 0.0461
_refine_ls_R_factor_gt 0.0387
_refine_ls_shift/su_max 0.002
_refine_ls_shift/su_mean 0.000
_refine_ls_structure_factor_coef Fsqd
_refine_ls_weighting_details 'calc w=1/[\s^2^(Fo^2^)+(0.0480P)^2^+4.8000P] where P=(Fo^2^+2Fc^2^)/3'
_refine_ls_weighting_scheme calc
_refine_ls_wR_factor_gt 0.0926
_refine_ls_wR_factor_ref 0.0961
_reflns_number_gt 14365
_reflns_number_total 16310
_reflns_threshold_expression I>2\s(I)
_cod_data_source_file c2dt30491k.txt
_cod_data_source_block compound_3PtCl2_
_cod_database_code 7019175

loop_
_symmetry_equiv_pos_as_xyz
'x, y, z'
'-x, -y, -z'

loop_
_atom_site_label
_atom_site_type_symbol
_atom_site_fract_x
_atom_site_fract_y
_atom_site_fract_z
_atom_site_U_iso_or_equiv
_atom_site_adp_type
_atom_site_occupancy
_atom_site_symmetry_multiplicity
_atom_site_calc_flag
_atom_site_refinement_flags
_atom_site_disorder_assembly
_atom_site_disorder_group
Pt1 Pt 0.185985(12) 0.280762(9) 0.424908(8) 0.01828(5) Uani 1 1 d . . .
Cl1 Cl 0.19473(10) 0.22066(6) 0.54273(5) 0.0331(2) Uani 1 1 d . . .
Cl2 Cl 0.25331(9) 0.41648(6) 0.50177(5) 0.0273(2) Uani 1 1 d . . .
P1 P 0.11666(8) 0.14733(6) 0.36744(5) 0.01811(18) Uani 1 1 d . . .
P2 P 0.17063(8) 0.35372(6) 0.32315(5) 0.01786(18) Uani 1 1 d . . .
O1 O 0.3800(2) 0.22342(19) 0.37183(17) 0.0274(6) Uani 1 1 d . . .
H1 H 0.381(4) 0.252(3) 0.343(3) 0.033 Uiso 1 1 d . . .
O2 O 0.1840(2) 0.07251(16) 0.39336(14) 0.0203(5) Uani 1 1 d . . .
O3 O 0.1015(2) 0.13333(15) 0.27273(14) 0.0172(5) Uani 1 1 d . . .
O4 O 0.1460(2) 0.29426(16) 0.23812(14) 0.0178(5) Uani 1 1 d . . .
O5 O 0.2776(2) 0.42091(16) 0.31639(14) 0.0200(5) Uani 1 1 d . . .
C1 C 0.4686(3) 0.2449(2) 0.4304(2) 0.0242(8) Uani 1 1 d . . .
C2 C 0.5307(3) 0.3272(3) 0.4462(2) 0.0260(8) Uani 1 1 d . . .
C3 C 0.6248(3) 0.3420(3) 0.5038(2) 0.0282(9) Uani 1 1 d . . .
H3 H 0.6682 0.3973 0.5141 0.034 Uiso 1 1 calc R . .
C4 C 0.6581(3) 0.2778(3) 0.5473(2) 0.0267(8) Uani 1 1 d . . .
C5 C 0.5874(3) 0.1989(2) 0.5342(2) 0.0249(8) Uani 1 1 d . . .
H5 H 0.6052 0.1560 0.5656 0.030 Uiso 1 1 calc R . .
C6 C 0.4927(3) 0.1814(2) 0.4773(2) 0.0223(8) Uani 1 1 d . . .
C7 C 0.7598(4) 0.2974(3) 0.6093(3) 0.0331(10) Uani 1 1 d . . .
C8 C 0.7986(4) 0.2161(3) 0.6376(3) 0.0426(12) Uani 1 1 d . . .
H8A H 0.7440 0.1885 0.6656 0.064 Uiso 1 1 d R . .
H8B H 0.8691 0.2322 0.6738 0.064 Uiso 1 1 d R . .
H8C H 0.8074 0.1760 0.5914 0.064 Uiso 1 1 d R . .
C9 C 0.7397(4) 0.3556(3) 0.6821(3) 0.0428(11) Uani 1 1 d . . .
H9A H 0.7224 0.4101 0.6666 0.064 Uiso 1 1 d R . .
H9B H 0.8058 0.3664 0.7230 0.064 Uiso 1 1 d R . .
H9C H 0.6781 0.3274 0.7034 0.064 Uiso 1 1 d R . .
C10 C 0.8580(4) 0.3439(3) 0.5759(3) 0.0405(11) Uani 1 1 d . . .
H10A H 0.8693 0.3087 0.5275 0.061 Uiso 1 1 d R . .
H10B H 0.9248 0.3524 0.6159 0.061 Uiso 1 1 d R . .
H10C H 0.8414 0.3997 0.5633 0.061 Uiso 1 1 d R . .
C11 C 0.4103(3) 0.1014(2) 0.4707(2) 0.0240(8) Uani 1 1 d . . .
H11A H 0.3454 0.1176 0.4925 0.029 Uiso 1 1 calc R . .
H11B H 0.4431 0.0624 0.5047 0.029 Uiso 1 1 calc R . .
C12 C 0.3714(3) 0.0523(2) 0.3872(2) 0.0231(8) Uani 1 1 d . . .
C13 C 0.2612(3) 0.0372(2) 0.3521(2) 0.0207(7) Uani 1 1 d . . .
C14 C 0.4450(3) 0.0161(3) 0.3453(2) 0.0265(8) Uani 1 1 d . . .
H14 H 0.5206 0.0269 0.3683 0.032 Uiso 1 1 calc R . .
C15 C 0.4138(3) -0.0353(2) 0.2711(2) 0.0262(8) Uani 1 1 d DU A .
C16 C 0.3014(3) -0.0518(2) 0.2406(2) 0.0262(8) Uani 1 1 d . . .
H16 H 0.2769 -0.0872 0.1905 0.031 Uiso 1 1 calc R . .
C17 C 0.2244(3) -0.0180(2) 0.2810(2) 0.0234(8) Uani 1 1 d . . .
C18 C 0.4993(3) -0.0763(2) 0.2297(2) 0.0347(9) Uani 1 1 d DU . .
C19 C 0.5886(5) -0.0073(4) 0.2163(4) 0.0477(17) Uani 0.799(9) 1 d PDU A 1
H19A H 0.6147 0.0329 0.2658 0.072 Uiso 0.799(9) 1 d PR A 1
H19B H 0.5587 0.0237 0.1743 0.072 Uiso 0.799(9) 1 d PR A 1
H19C H 0.6499 -0.0341 0.2001 0.072 Uiso 0.799(9) 1 d PR A 1
C20 C 0.5530(5) -0.1335(4) 0.2845(4) 0.0537(19) Uani 0.799(9) 1 d PDU A 1
H20A H 0.4982 -0.1817 0.2898 0.081 Uiso 0.799(9) 1 d PR A 1
H20B H 0.5818 -0.0999 0.3371 0.081 Uiso 0.799(9) 1 d PR A 1
H20C H 0.6132 -0.1555 0.2616 0.081 Uiso 0.799(9) 1 d PR A 1
C21 C 0.4479(5) -0.1320(4) 0.1508(3) 0.0526(19) Uani 0.799(9) 1 d PDU A 1
H21A H 0.5046 -0.1592 0.1278 0.079 Uiso 0.799(9) 1 d PR A 1
H21B H 0.4154 -0.0964 0.1140 0.079 Uiso 0.799(9) 1 d PR A 1
H21C H 0.3907 -0.1765 0.1598 0.079 Uiso 0.799(9) 1 d PR A 1
C19' C 0.6145(5) -0.0277(11) 0.2617(11) 0.053(5) Uani 0.201(9) 1 d PDU A 2
H19D H 0.6317 -0.0287 0.3192 0.080 Uiso 0.201(9) 1 d PR A 2
H19E H 0.6179 0.0318 0.2519 0.080 Uiso 0.201(9) 1 d PR A 2
H19F H 0.6679 -0.0551 0.2349 0.080 Uiso 0.201(9) 1 d PR A 2
C20' C 0.4963(15) -0.1698(5) 0.2416(12) 0.045(4) Uani 0.201(9) 1 d PDU A 2
H20D H 0.5587 -0.1920 0.2220 0.067 Uiso 0.201(9) 1 d PR A 2
H20E H 0.4276 -0.2036 0.2120 0.067 Uiso 0.201(9) 1 d PR A 2
H20F H 0.5008 -0.1739 0.2984 0.067 Uiso 0.201(9) 1 d PR A 2
C21' C 0.4750(14) -0.0728(14) 0.1402(4) 0.045(4) Uani 0.201(9) 1 d PDU A 2
H21D H 0.5161 -0.1119 0.1122 0.068 Uiso 0.201(9) 1 d PR A 2
H21E H 0.4972 -0.0142 0.1304 0.068 Uiso 0.201(9) 1 d PR A 2
H21F H 0.3962 -0.0901 0.1206 0.068 Uiso 0.201(9) 1 d PR A 2
C22 C 0.1035(3) -0.0543(2) 0.2549(2) 0.0253(8) Uani 1 1 d . . .
H22A H 0.0996 -0.1134 0.2270 0.030 Uiso 1 1 calc R . .
H22B H 0.0716 -0.0593 0.3039 0.030 Uiso 1 1 calc R . .
C23 C 0.0280(3) -0.0094(2) 0.2019(2) 0.0209(7) Uani 1 1 d . . .
C24 C 0.0210(3) 0.0771(2) 0.2171(2) 0.0178(7) Uani 1 1 d . . .
C25 C -0.0459(3) -0.0589(3) 0.1385(2) 0.0240(8) Uani 1 1 d . . .
H25 H -0.0405 -0.1180 0.1261 0.029 Uiso 1 1 calc R . .
C26 C -0.1272(3) -0.0257(2) 0.0923(2) 0.0217(7) Uani 1 1 d . . .
C27 C -0.1342(3) 0.0605(2) 0.1129(2) 0.0203(7) Uani 1 1 d . . .
H27 H -0.1911 0.0842 0.0841 0.024 Uiso 1 1 calc R . .
C28 C -0.0604(3) 0.1136(2) 0.1744(2) 0.0179(7) Uani 1 1 d . . .
C29 C -0.2029(3) -0.0837(3) 0.0216(2) 0.0291(9) Uani 1 1 d . . .
C30 C -0.1332(4) -0.1094(4) -0.0417(3) 0.0486(13) Uani 1 1 d . . .
H30A H -0.1815 -0.1397 -0.0902 0.073 Uiso 1 1 d R . .
H30B H -0.0830 -0.1472 -0.0214 0.073 Uiso 1 1 d R . .
H30C H -0.0907 -0.0578 -0.0539 0.073 Uiso 1 1 d R . .
C31 C -0.2545(4) -0.1668(3) 0.0481(3) 0.0451(12) Uani 1 1 d . . .
H31A H -0.2959 -0.1522 0.0909 0.068 Uiso 1 1 d R . .
H31B H -0.1962 -0.1986 0.0674 0.068 Uiso 1 1 d R . .
H31C H -0.3040 -0.2023 0.0027 0.068 Uiso 1 1 d R . .
C32 C -0.2954(4) -0.0403(4) -0.0138(3) 0.0522(14) Uani 1 1 d . . .
H32A H -0.3408 -0.0262 0.0266 0.078 Uiso 1 1 d R . .
H32B H -0.3405 -0.0791 -0.0592 0.078 Uiso 1 1 d R . .
H32C H -0.2648 0.0124 -0.0317 0.078 Uiso 1 1 d R . .
C33 C -0.0706(3) 0.2069(2) 0.1926(2) 0.0188(7) Uani 1 1 d . . .
H33A H -0.0377 0.2282 0.2489 0.023 Uiso 1 1 calc R . .
H33B H -0.1494 0.2128 0.1862 0.023 Uiso 1 1 calc R . .
C34 C -0.0157(3) 0.2624(2) 0.1402(2) 0.0196(7) Uani 1 1 d . . .
C35 C 0.0896(3) 0.3079(2) 0.1648(2) 0.0185(7) Uani 1 1 d . . .
C36 C -0.0699(3) 0.2702(3) 0.0653(2) 0.0241(8) Uani 1 1 d . . .
H36 H -0.1419 0.2396 0.0474 0.029 Uiso 1 1 calc R . .
C37 C -0.0225(3) 0.3212(2) 0.0156(2) 0.0261(8) Uani 1 1 d DU B .
C38 C 0.0822(3) 0.3663(2) 0.0438(2) 0.0213(7) Uani 1 1 d . . .
H38 H 0.1157 0.4018 0.0109 0.026 Uiso 1 1 calc R . .
C39 C 0.1403(3) 0.3614(2) 0.1189(2) 0.0184(7) Uani 1 1 d . . .
C40 C -0.0865(3) 0.3312(2) -0.0649(2) 0.0373(10) Uani 1 1 d DU . .
C41 C -0.1372(7) 0.2454(4) -0.1144(4) 0.039(2) Uani 0.567(8) 1 d PDU B 1
H41A H -0.1879 0.2546 -0.1608 0.058 Uiso 0.567(8) 1 d PR B 1
H41B H -0.1773 0.2101 -0.0821 0.058 Uiso 0.567(8) 1 d PR B 1
H41C H -0.0789 0.2159 -0.1324 0.058 Uiso 0.567(8) 1 d PR B 1
C42 C -0.1849(5) 0.3787(5) -0.0469(4) 0.038(2) Uani 0.567(8) 1 d PDU B 1
H42A H -0.1576 0.4301 -0.0074 0.058 Uiso 0.567(8) 1 d PR B 1
H42B H -0.2379 0.3403 -0.0260 0.058 Uiso 0.567(8) 1 d PR B 1
H42C H -0.2208 0.3953 -0.0962 0.058 Uiso 0.567(8) 1 d PR B 1
C43 C -0.0219(6) 0.3912(5) -0.1102(4) 0.040(2) Uani 0.567(8) 1 d PDU B 1
H43A H -0.0633 0.3894 -0.1637 0.061 Uiso 0.567(8) 1 d PR B 1
H43B H 0.0493 0.3727 -0.1143 0.061 Uiso 0.567(8) 1 d PR B 1
H43C H -0.0103 0.4499 -0.0815 0.061 Uiso 0.567(8) 1 d PR B 1
C41' C -0.1811(6) 0.2566(5) -0.0951(5) 0.035(3) Uani 0.433(8) 1 d PDU B 2
H41D H -0.2124 0.2597 -0.1503 0.053 Uiso 0.433(8) 1 d PR B 2
H41E H -0.2381 0.2606 -0.0616 0.053 Uiso 0.433(8) 1 d PR B 2
H41F H -0.1534 0.2019 -0.0926 0.053 Uiso 0.433(8) 1 d PR B 2
C42' C -0.1252(9) 0.4175(4) -0.0659(6) 0.059(3) Uani 0.433(8) 1 d PDU B 2
H42D H -0.0663 0.4629 -0.0379 0.088 Uiso 0.433(8) 1 d PR B 2
H42E H -0.1896 0.4183 -0.0394 0.088 Uiso 0.433(8) 1 d PR B 2
H42F H -0.1451 0.4270 -0.1212 0.088 Uiso 0.433(8) 1 d PR B 2
C43' C -0.0072(6) 0.3207(7) -0.1267(4) 0.047(3) Uani 0.433(8) 1 d PDU B 2
H43D H -0.0416 0.3341 -0.1778 0.070 Uiso 0.433(8) 1 d PR B 2
H43E H 0.0080 0.2615 -0.1337 0.070 Uiso 0.433(8) 1 d PR B 2
H43F H 0.0617 0.3600 -0.1074 0.070 Uiso 0.433(8) 1 d PR B 2
C44 C 0.2472(3) 0.4211(2) 0.1477(2) 0.0202(7) Uani 1 1 d . . .
H44A H 0.2716 0.4428 0.1007 0.024 Uiso 1 1 calc R . .
H44B H 0.2316 0.4710 0.1827 0.024 Uiso 1 1 calc R . .
C45 C 0.3426(3) 0.3879(2) 0.1922(2) 0.0184(7) Uani 1 1 d . . .
C46 C 0.3605(3) 0.3944(2) 0.2749(2) 0.0186(7) Uani 1 1 d . . .
C47 C 0.4201(3) 0.3581(2) 0.1503(2) 0.0239(8) Uani 1 1 d . . .
H47 H 0.4075 0.3525 0.0938 0.029 Uiso 1 1 calc R . .
C48 C 0.5174(3) 0.3360(3) 0.1898(3) 0.0269(8) Uani 1 1 d . . .
C49 C 0.5352(3) 0.3509(3) 0.2722(3) 0.0272(8) Uani 1 1 d . . .
H49 H 0.6028 0.3401 0.2998 0.033 Uiso 1 1 calc R . .
C50 C 0.4600(3) 0.3806(2) 0.3168(2) 0.0237(8) Uani 1 1 d . . .
C51 C 0.6017(3) 0.2978(3) 0.1446(3) 0.0361(10) Uani 1 1 d . . .
C52 C 0.5695(4) 0.2922(4) 0.0548(3) 0.0590(17) Uani 1 1 d . . .
H52A H 0.4949 0.2606 0.0379 0.089 Uiso 1 1 d R . .
H52B H 0.6208 0.2621 0.0281 0.089 Uiso 1 1 d R . .
H52C H 0.5720 0.3501 0.0407 0.089 Uiso 1 1 d R . .
C53 C 0.7135(3) 0.3548(3) 0.1716(3) 0.0357(10) Uani 1 1 d . . .
H53A H 0.7676 0.3319 0.1421 0.054 Uiso 1 1 d R . .
H53B H 0.7371 0.3556 0.2288 0.054 Uiso 1 1 d R . .
H53C H 0.7073 0.4133 0.1611 0.054 Uiso 1 1 d R . .
C54 C 0.6086(4) 0.2075(3) 0.1645(4) 0.0580(16) Uani 1 1 d . . .
H54A H 0.5355 0.1729 0.1508 0.087 Uiso 1 1 d R . .
H54B H 0.6356 0.2107 0.2215 0.087 Uiso 1 1 d R . .
H54C H 0.6590 0.1810 0.1338 0.087 Uiso 1 1 d R . .
C55 C 0.4896(3) 0.3997(2) 0.4071(2) 0.0260(8) Uani 1 1 d . . .
H55A H 0.5469 0.4510 0.4216 0.031 Uiso 1 1 calc R . .
H55B H 0.4239 0.4140 0.4290 0.031 Uiso 1 1 calc R . .
C56 C -0.0162(3) 0.1132(3) 0.3929(2) 0.0235(8) Uani 1 1 d . . .
C57 C -0.0469(3) 0.0320(3) 0.4113(2) 0.0272(8) Uani 1 1 d . . .
H57 H 0.0029 -0.0084 0.4107 0.033 Uiso 1 1 calc R . .
C58 C -0.1502(3) 0.0096(3) 0.4306(2) 0.0308(9) Uani 1 1 d . . .
H58 H -0.1708 -0.0461 0.4431 0.037 Uiso 1 1 calc R . .
C59 C -0.2231(4) 0.0679(3) 0.4316(3) 0.0351(10) Uani 1 1 d . . .
H59 H -0.2932 0.0525 0.4456 0.042 Uiso 1 1 calc R . .
C60 C -0.1942(4) 0.1489(3) 0.4122(3) 0.0355(10) Uani 1 1 d . . .
H60 H -0.2450 0.1886 0.4117 0.043 Uiso 1 1 calc R . .
C61 C -0.0909(3) 0.1717(3) 0.3936(2) 0.0303(9) Uani 1 1 d . . .
H61 H -0.0706 0.2274 0.3811 0.036 Uiso 1 1 calc R . .
C62 C 0.0635(3) 0.4192(2) 0.3268(2) 0.0221(7) Uani 1 1 d . . .
C63 C 0.0007(3) 0.4146(3) 0.3871(2) 0.0267(8) Uani 1 1 d . . .
H63 H 0.0184 0.3803 0.4272 0.032 Uiso 1 1 calc R . .
C64 C -0.0880(4) 0.4597(3) 0.3896(3) 0.0318(9) Uani 1 1 d . . .
H64 H -0.1276 0.4583 0.4328 0.038 Uiso 1 1 calc R . .
C65 C -0.1180(4) 0.5057(3) 0.3300(3) 0.0320(9) Uani 1 1 d . . .
H65 H -0.1795 0.5352 0.3311 0.038 Uiso 1 1 calc R . .
C66 C -0.0584(4) 0.5095(3) 0.2683(3) 0.0313(9) Uani 1 1 d . . .
H66 H -0.0795 0.5415 0.2271 0.038 Uiso 1 1 calc R . .
C67 C 0.0319(3) 0.4668(3) 0.2659(2) 0.0271(8) Uani 1 1 d . . .
H67 H 0.0721 0.4698 0.2232 0.033 Uiso 1 1 calc R . .
O1A O 0.3396(3) 0.3736(3) 0.6808(3) 0.0686(13) Uani 1 1 d . . .
H1A H 0.289(5) 0.346(4) 0.626(4) 0.082 Uiso 1 1 d . . .
C2A C 0.4504(5) 0.3754(5) 0.6733(5) 0.086(3) Uani 1 1 d . . .
H2AA H 0.4908 0.3595 0.7213 0.104 Uiso 1 1 d R . .
H2AB H 0.4817 0.4333 0.6665 0.104 Uiso 1 1 d R . .
H2AC H 0.4561 0.3346 0.6267 0.104 Uiso 1 1 d R . .

loop_
_atom_site_aniso_label
_atom_site_aniso_U_11
_atom_site_aniso_U_22
_atom_site_aniso_U_33
_atom_site_aniso_U_23
_atom_site_aniso_U_13
_atom_site_aniso_U_12
Pt1 0.02688(8) 0.01115(7) 0.01527(7) 0.00104(5) 0.00084(5) 0.00125(5)
Cl1 0.0596(7) 0.0198(5) 0.0182(4) 0.0046(4) 0.0029(4) 0.0025(5)
Cl2 0.0403(5) 0.0148(4) 0.0232(4) -0.0025(3) 0.0015(4) 0.0012(4)
P1 0.0240(5) 0.0125(4) 0.0165(4) 0.0022(3) 0.0005(3) 0.0010(4)
P2 0.0212(4) 0.0133(4) 0.0185(4) 0.0024(3) 0.0013(3) 0.0027(4)
O1 0.0249(14) 0.0235(16) 0.0295(15) 0.0104(12) -0.0092(12) -0.0026(12)
O2 0.0261(13) 0.0132(13) 0.0200(12) 0.0029(10) -0.0011(10) 0.0024(10)
O3 0.0196(12) 0.0131(12) 0.0166(11) 0.0012(9) -0.0025(9) 0.0006(10)
O4 0.0200(12) 0.0144(12) 0.0176(11) 0.0029(9) -0.0014(10) 0.0021(10)
O5 0.0238(13) 0.0130(12) 0.0218(12) 0.0037(10) 0.0006(10) 0.0006(10)
C1 0.0264(19) 0.0176(19) 0.0230(17) -0.0003(14) -0.0067(15) -0.0018(15)
C2 0.029(2) 0.020(2) 0.0262(18) 0.0057(15) -0.0047(16) -0.0005(16)
C3 0.032(2) 0.018(2) 0.0291(19) 0.0050(16) -0.0055(17) -0.0057(16)
C4 0.026(2) 0.018(2) 0.0298(19) 0.0016(16) -0.0080(16) -0.0007(16)
C5 0.029(2) 0.0172(19) 0.0260(18) 0.0051(15) -0.0050(16) 0.0038(16)
C6 0.0253(19) 0.0151(18) 0.0226(17) 0.0013(14) -0.0038(15) -0.0008(15)
C7 0.040(2) 0.022(2) 0.032(2) 0.0085(17) -0.0085(18) -0.0012(18)
C8 0.041(3) 0.034(3) 0.048(3) 0.012(2) -0.009(2) 0.004(2)
C9 0.050(3) 0.040(3) 0.035(2) 0.006(2) -0.002(2) 0.005(2)
C10 0.038(3) 0.039(3) 0.040(2) 0.008(2) -0.005(2) -0.001(2)
C11 0.030(2) 0.0154(19) 0.0224(17) 0.0041(14) -0.0070(15) -0.0008(16)
C12 0.0264(19) 0.0146(18) 0.0241(17) 0.0045(14) -0.0074(15) -0.0010(15)
C13 0.0261(19) 0.0129(18) 0.0210(16) 0.0050(14) -0.0031(14) 0.0010(14)
C14 0.0245(19) 0.022(2) 0.0292(19) 0.0043(16) -0.0079(16) 0.0026(16)
C15 0.0261(19) 0.021(2) 0.0291(18) 0.0009(15) -0.0033(15) 0.0070(16)
C16 0.030(2) 0.0169(19) 0.0268(18) -0.0026(15) -0.0068(16) 0.0061(16)
C17 0.0268(19) 0.0135(18) 0.0257(18) 0.0021(14) -0.0072(15) 0.0014(15)
C18 0.033(2) 0.030(2) 0.038(2) -0.0043(18) -0.0029(18) 0.0099(18)
C19 0.051(4) 0.039(4) 0.053(4) -0.005(3) 0.024(3) 0.000(3)
C20 0.053(4) 0.039(4) 0.076(4) 0.007(3) 0.014(3) 0.031(3)
C21 0.042(4) 0.050(4) 0.058(4) -0.024(3) 0.004(3) 0.016(3)
C19' 0.035(6) 0.047(10) 0.071(11) -0.010(10) 0.012(8) -0.001(8)
C20' 0.050(10) 0.027(6) 0.057(10) -0.009(7) 0.014(9) 0.012(7)
C21' 0.042(9) 0.052(11) 0.044(6) -0.005(7) 0.020(7) 0.011(9)
C22 0.0246(19) 0.0159(19) 0.0305(19) -0.0011(15) -0.0075(16) 0.0030(15)
C23 0.0200(17) 0.0177(19) 0.0225(17) -0.0003(14) -0.0011(14) 0.0028(15)
C24 0.0165(16) 0.0178(18) 0.0165(15) -0.0011(13) -0.0001(13) -0.0005(14)
C25 0.0221(18) 0.0181(19) 0.0280(18) -0.0037(15) -0.0012(15) 0.0027(15)
C26 0.0167(17) 0.022(2) 0.0229(17) -0.0034(14) 0.0007(14) 0.0020(15)
C27 0.0163(16) 0.023(2) 0.0204(16) 0.0038(14) -0.0003(13) 0.0017(15)
C28 0.0178(16) 0.0173(18) 0.0193(16) 0.0022(13) 0.0049(13) 0.0031(14)
C29 0.0216(19) 0.033(2) 0.0273(19) -0.0065(17) -0.0039(16) 0.0028(17)
C30 0.039(3) 0.062(4) 0.036(2) -0.016(2) 0.003(2) 0.002(2)
C31 0.036(3) 0.044(3) 0.044(3) -0.008(2) -0.004(2) -0.006(2)
C32 0.040(3) 0.056(4) 0.048(3) -0.015(3) -0.019(2) 0.013(3)
C33 0.0148(16) 0.0182(18) 0.0227(16) 0.0034(14) 0.0018(13) 0.0010(14)
C34 0.0189(17) 0.0174(18) 0.0219(16) 0.0037(14) 0.0000(14) 0.0042(14)
C35 0.0215(17) 0.0163(18) 0.0180(15) 0.0028(13) -0.0008(13) 0.0082(14)
C36 0.0199(18) 0.024(2) 0.0248(18) 0.0057(15) -0.0047(15) -0.0018(15)
C37 0.0236(18) 0.031(2) 0.0233(17) 0.0083(16) -0.0010(14) 0.0048(16)
C38 0.0212(18) 0.0196(19) 0.0234(17) 0.0071(14) 0.0017(14) 0.0025(15)
C39 0.0168(16) 0.0162(18) 0.0228(16) 0.0046(14) 0.0018(14) 0.0045(14)
C40 0.031(2) 0.045(2) 0.029(2) 0.0155(18) -0.0124(17) -0.0080(18)
C41 0.070(6) 0.019(3) 0.021(4) -0.007(3) -0.015(4) 0.016(4)
C42 0.054(5) 0.024(4) 0.038(4) 0.018(3) -0.009(3) 0.016(4)
C43 0.047(4) 0.043(5) 0.024(3) 0.012(3) -0.011(3) -0.007(4)
C41' 0.051(6) 0.032(5) 0.016(4) -0.004(4) -0.007(4) 0.002(5)
C42' 0.079(7) 0.036(5) 0.047(6) 0.019(5) -0.036(5) 0.001(5)
C43' 0.053(6) 0.049(7) 0.029(4) 0.022(5) -0.013(4) -0.016(5)
C44 0.0193(17) 0.0201(19) 0.0213(16) 0.0073(14) 0.0001(14) 0.0028(15)
C45 0.0157(16) 0.0128(17) 0.0252(17) 0.0053(14) -0.0009(14) -0.0007(13)
C46 0.0186(17) 0.0092(16) 0.0261(17) 0.0036(13) -0.0015(14) -0.0003(13)
C47 0.0205(18) 0.021(2) 0.0290(19) 0.0038(15) 0.0024(15) 0.0006(15)
C48 0.0173(18) 0.021(2) 0.040(2) -0.0001(17) -0.0003(16) 0.0019(15)
C49 0.0200(18) 0.020(2) 0.039(2) 0.0068(17) -0.0038(16) 0.0039(16)
C50 0.0233(18) 0.0135(18) 0.0297(19) 0.0054(15) -0.0077(15) -0.0021(15)
C51 0.0198(19) 0.033(2) 0.051(3) -0.008(2) 0.0005(18) 0.0067(18)
C52 0.030(3) 0.089(5) 0.052(3) -0.026(3) 0.006(2) 0.019(3)
C53 0.023(2) 0.031(2) 0.052(3) 0.001(2) 0.0053(19) 0.0036(18)
C54 0.029(2) 0.028(3) 0.112(5) -0.007(3) 0.011(3) 0.006(2)
C55 0.030(2) 0.0159(19) 0.0275(19) 0.0043(15) -0.0069(16) -0.0009(16)
C56 0.0246(19) 0.023(2) 0.0211(17) 0.0041(15) 0.0016(15) -0.0011(16)
C57 0.027(2) 0.022(2) 0.0294(19) 0.0055(16) -0.0018(16) -0.0001(16)
C58 0.031(2) 0.023(2) 0.035(2) 0.0087(17) 0.0005(17) -0.0081(17)
C59 0.027(2) 0.039(3) 0.038(2) 0.007(2) 0.0058(18) -0.0009(19)
C60 0.032(2) 0.037(3) 0.039(2) 0.006(2) 0.0080(19) 0.011(2)
C61 0.033(2) 0.027(2) 0.034(2) 0.0090(17) 0.0108(18) 0.0060(18)
C62 0.0254(19) 0.0155(18) 0.0258(18) 0.0034(14) 0.0033(15) 0.0054(15)
C63 0.033(2) 0.0169(19) 0.031(2) 0.0029(16) 0.0080(17) 0.0065(16)
C64 0.031(2) 0.030(2) 0.035(2) -0.0004(18) 0.0091(18) 0.0098(18)
C65 0.030(2) 0.026(2) 0.041(2) 0.0016(18) 0.0071(18) 0.0093(18)
C66 0.036(2) 0.020(2) 0.037(2) 0.0036(17) 0.0010(18) 0.0079(18)
C67 0.030(2) 0.020(2) 0.0303(19) 0.0011(16) 0.0049(16) 0.0030(16)
O1A 0.049(2) 0.094(4) 0.054(2) -0.013(2) -0.0005(19) 0.013(2)
C2A 0.055(4) 0.086(6) 0.122(7) 0.058(5) -0.003(4) 0.001(4)

loop_
_atom_type_symbol
_atom_type_description
_atom_type_scat_dispersion_real
_atom_type_scat_dispersion_imag
_atom_type_scat_source
C C 0.0033 0.0016 'International Tables Vol C Tables 4.2.6.8 and 6.1.1.4'
H H 0.0000 0.0000 'International Tables Vol C Tables 4.2.6.8 and 6.1.1.4'
O O 0.0106 0.0060 'International Tables Vol C Tables 4.2.6.8 and 6.1.1.4'
P P 0.1023 0.0942 'International Tables Vol C Tables 4.2.6.8 and 6.1.1.4'
Cl Cl 0.1484 0.1585 'International Tables Vol C Tables 4.2.6.8 and 6.1.1.4'
Pt Pt -1.7033 8.3905 'International Tables Vol C Tables 4.2.6.8 and 6.1.1.4'

loop_
_geom_angle_atom_site_label_1
_geom_angle_atom_site_label_2
_geom_angle_atom_site_label_3
_geom_angle
P2 Pt1 P1 102.61(3)
P2 Pt1 Cl1 171.80(3)
P1 Pt1 Cl1 83.75(3)
P2 Pt1 Cl2 84.42(3)
P1 Pt1 Cl2 172.32(3)
Cl1 Pt1 Cl2 88.97(3)
O3 P1 O2 104.51(13)
O3 P1 C56 106.73(15)
O2 P1 C56 101.72(16)
O3 P1 Pt1 114.23(10)
O2 P1 Pt1 116.64(10)
C56 P1 Pt1 111.80(13)
O4 P2 O5 102.77(13)
O4 P2 C62 107.62(15)
O5 P2 C62 103.80(16)
O4 P2 Pt1 113.60(10)
O5 P2 Pt1 116.60(10)
C62 P2 Pt1 111.50(12)
C1 O1 H1 112(4)
C13 O2 P1 125.5(2)
C24 O3 P1 128.9(2)
C35 O4 P2 130.2(2)
C46 O5 P2 121.1(2)
O1 C1 C2 122.1(3)
O1 C1 C6 116.4(3)
C2 C1 C6 121.4(3)
C3 C2 C1 118.3(3)
C3 C2 C55 121.1(4)
C1 C2 C55 120.3(3)
C2 C3 C4 122.2(4)
C2 C3 H3 118.9
C4 C3 H3 118.9
C5 C4 C3 117.1(3)
C5 C4 C7 122.7(3)
C3 C4 C7 120.0(4)
C6 C5 C4 122.5(3)
C6 C5 H5 118.7
C4 C5 H5 118.7
C5 C6 C1 118.0(3)
C5 C6 C11 122.1(3)
C1 C6 C11 119.5(3)
C4 C7 C9 110.1(4)
C4 C7 C8 113.1(4)
C9 C7 C8 108.0(4)
C4 C7 C10 110.8(3)
C9 C7 C10 108.6(4)
C8 C7 C10 106.1(4)
C7 C8 H8A 109.5
C7 C8 H8B 109.5
H8A C8 H8B 109.5
C7 C8 H8C 109.5
H8A C8 H8C 109.5
H8B C8 H8C 109.5
C7 C9 H9A 109.5
C7 C9 H9B 109.5
H9A C9 H9B 109.5
C7 C9 H9C 109.4
H9A C9 H9C 109.5
H9B C9 H9C 109.5
C7 C10 H10A 109.4
C7 C10 H10B 109.5
H10A C10 H10B 109.5
C7 C10 H10C 109.5
H10A C10 H10C 109.5
H10B C10 H10C 109.5
C6 C11 C12 115.8(3)
C6 C11 H11A 108.3
C12 C11 H11A 108.3
C6 C11 H11B 108.3
C12 C11 H11B 108.3
H11A C11 H11B 107.4
C14 C12 C13 117.7(3)
C14 C12 C11 120.2(3)
C13 C12 C11 121.9(4)
C17 C13 C12 121.5(4)
C17 C13 O2 119.1(3)
C12 C13 O2 119.2(3)
C12 C14 C15 123.3(4)
C12 C14 H14 118.3
C15 C14 H14 118.3
C14 C15 C16 116.5(4)
C14 C15 C18 120.5(3)
C16 C15 C18 122.8(3)
C17 C16 C15 122.2(4)
C17 C16 H16 118.9
C15 C16 H16 118.9
C16 C17 C13 118.5(3)
C16 C17 C22 119.3(3)
C13 C17 C22 121.2(4)
C21 C18 C19 109.9(4)
C20' C18 C19' 109.2(5)
C20' C18 C21' 108.5(5)
C19' C18 C21' 107.9(5)
C21 C18 C15 112.1(3)
C19 C18 C15 110.3(3)
C20' C18 C15 110.9(5)
C19' C18 C15 110.8(5)
C21' C18 C15 109.6(5)
C21 C18 C20 108.0(4)
C19 C18 C20 108.1(4)
C15 C18 C20 108.2(3)
C18 C19 H19A 109.5
C18 C19 H19B 109.4
H19A C19 H19B 109.5
C18 C19 H19C 109.5
H19A C19 H19C 109.5
H19B C19 H19C 109.5
C18 C20 H20A 109.5
C18 C20 H20B 109.5
H20A C20 H20B 109.5
C18 C20 H20C 109.4
H20A C20 H20C 109.5
H20B C20 H20C 109.5
C18 C21 H21A 109.4
C18 C21 H21B 109.5
H21A C21 H21B 109.5
C18 C21 H21C 109.5
H21A C21 H21C 109.5
H21B C21 H21C 109.5
C18 C19' H19D 109.4
C18 C19' H19E 109.5
H19D C19' H19E 109.5
C18 C19' H19F 109.5
H19D C19' H19F 109.5
H19E C19' H19F 109.5
C18 C20' H20D 109.4
C18 C20' H20E 109.5
H20D C20' H20E 109.5
C18 C20' H20F 109.5
H20D C20' H20F 109.5
H20E C20' H20F 109.5
C18 C21' H21D 109.3
C18 C21' H21E 109.5
H21D C21' H21E 109.5
C18 C21' H21F 109.6
H21D C21' H21F 109.5
H21E C21' H21F 109.5
C23 C22 C17 121.0(3)
C23 C22 H22A 107.1
C17 C22 H22A 107.1
C23 C22 H22B 107.1
C17 C22 H22B 107.1
H22A C22 H22B 106.8
C24 C23 C25 117.4(3)
C24 C23 C22 123.7(3)
C25 C23 C22 118.6(3)
C23 C24 C28 122.1(3)
C23 C24 O3 120.8(3)
C28 C24 O3 116.9(3)
C26 C25 C23 123.1(4)
C26 C25 H25 118.5
C23 C25 H25 118.5
C27 C26 C25 117.0(3)
C27 C26 C29 123.1(3)
C25 C26 C29 120.0(3)
C26 C27 C28 122.3(3)
C26 C27 H27 118.9
C28 C27 H27 118.9
C24 C28 C27 118.0(3)
C24 C28 C33 122.2(3)
C27 C28 C33 119.8(3)
C32 C29 C26 112.3(4)
C32 C29 C30 110.3(4)
C26 C29 C30 108.4(3)
C32 C29 C31 107.8(4)
C26 C29 C31 110.4(3)
C30 C29 C31 107.6(4)
C29 C30 H30A 109.5
C29 C30 H30B 109.4
H30A C30 H30B 109.5
C29 C30 H30C 109.5
H30A C30 H30C 109.5
H30B C30 H30C 109.5
C29 C31 H31A 109.5
C29 C31 H31B 109.5
H31A C31 H31B 109.5
C29 C31 H31C 109.5
H31A C31 H31C 109.5
H31B C31 H31C 109.5
C29 C32 H32A 109.5
C29 C32 H32B 109.4
H32A C32 H32B 109.5
C29 C32 H32C 109.5
H32A C32 H32C 109.5
H32B C32 H32C 109.5
C28 C33 C34 113.7(3)
C28 C33 H33A 108.8
C34 C33 H33A 108.8
C28 C33 H33B 108.8
C34 C33 H33B 108.8
H33A C33 H33B 107.7
C36 C34 C35 117.5(3)
C36 C34 C33 120.7(3)
C35 C34 C33 121.8(3)
C39 C35 C34 122.9(3)
C39 C35 O4 120.5(3)
C34 C35 O4 116.6(3)
C34 C36 C37 122.4(4)
C34 C36 H36 118.8
C37 C36 H36 118.8
C38 C37 C36 117.6(3)
C38 C37 C40 121.4(3)
C36 C37 C40 120.9(3)
C37 C38 C39 122.5(3)
C37 C38 H38 118.8
C39 C38 H38 118.8
C35 C39 C38 117.1(3)
C35 C39 C44 124.5(3)
C38 C39 C44 118.0(3)
C42' C40 C37 113.5(4)
C41 C40 C37 112.2(3)
C41 C40 C43 113.7(4)
C37 C40 C43 113.3(3)
C42' C40 C41' 111.8(4)
C37 C40 C41' 111.6(4)
C42' C40 C43' 108.8(4)
C37 C40 C43' 106.7(3)
C41' C40 C43' 103.8(4)
C41 C40 C42 106.2(4)
C37 C40 C42 106.7(3)
C43 C40 C42 103.8(4)
C40 C41 H41A 109.5
C40 C41 H41B 109.6
H41A C41 H41B 109.5
C40 C41 H41C 109.3
H41A C41 H41C 109.5
H41B C41 H41C 109.5
C40 C42 H42A 109.6
C40 C42 H42B 109.4
H42A C42 H42B 109.5
C40 C42 H42C 109.4
H42A C42 H42C 109.5
H42B C42 H42C 109.5
C40 C43 H43A 109.4
C40 C43 H43B 109.5
H43A C43 H43B 109.5
C40 C43 H43C 109.5
H43A C43 H43C 109.5
H43B C43 H43C 109.5
C40 C41' H41D 109.4
C40 C41' H41E 109.5
H41D C41' H41E 109.5
C40 C41' H41F 109.5
H41D C41' H41F 109.5
H41E C41' H41F 109.5
C40 C42' H42D 109.5
C40 C42' H42E 109.4
H42D C42' H42E 109.5
C40 C42' H42F 109.5
H42D C42' H42F 109.5
H42E C42' H42F 109.5
C40 C43' H43D 109.3
C40 C43' H43E 109.7
H43D C43' H43E 109.5
C40 C43' H43F 109.4
H43D C43' H43F 109.5
H43E C43' H43F 109.5
C45 C44 C39 119.1(3)
C45 C44 H44A 107.5
C39 C44 H44A 107.5
C45 C44 H44B 107.5
C39 C44 H44B 107.5
H44A C44 H44B 107.0
C47 C45 C46 119.2(3)
C47 C45 C44 118.8(3)
C46 C45 C44 121.7(3)
C45 C46 C50 121.2(3)
C45 C46 O5 118.3(3)
C50 C46 O5 120.4(3)
C45 C47 C48 121.2(4)
C45 C47 H47 119.4
C48 C47 H47 119.4
C49 C48 C47 117.0(4)
C49 C48 C51 120.6(4)
C47 C48 C51 122.3(4)
C48 C49 C50 123.7(3)
C48 C49 H49 118.2
C50 C49 H49 118.2
C49 C50 C46 117.1(3)
C49 C50 C55 119.9(3)
C46 C50 C55 123.0(4)
C52 C51 C54 108.7(5)
C52 C51 C53 109.0(4)
C54 C51 C53 110.1(4)
C52 C51 C48 111.9(4)
C54 C51 C48 108.4(4)
C53 C51 C48 108.7(4)
C51 C52 H52A 109.5
C51 C52 H52B 109.4
H52A C52 H52B 109.5
C51 C52 H52C 109.6
H52A C52 H52C 109.5
H52B C52 H52C 109.5
C51 C53 H53A 109.5
C51 C53 H53B 109.5
H53A C53 H53B 109.5
C51 C53 H53C 109.5
H53A C53 H53C 109.5
H53B C53 H53C 109.5
C51 C54 H54A 109.4
C51 C54 H54B 109.6
H54A C54 H54B 109.5
C51 C54 H54C 109.4
H54A C54 H54C 109.5
H54B C54 H54C 109.5
C2 C55 C50 114.7(3)
C2 C55 H55A 108.6
C50 C55 H55A 108.6
C2 C55 H55B 108.6
C50 C55 H55B 108.6
H55A C55 H55B 107.6
C57 C56 C61 119.1(4)
C57 C56 P1 122.9(3)
C61 C56 P1 118.0(3)
C56 C57 C58 120.2(4)
C56 C57 H57 119.9
C58 C57 H57 119.9
C59 C58 C57 120.3(4)
C59 C58 H58 119.8
C57 C58 H58 119.8
C58 C59 C60 120.2(4)
C58 C59 H59 119.9
C60 C59 H59 119.9
C61 C60 C59 119.6(4)
C61 C60 H60 120.2
C59 C60 H60 120.2
C60 C61 C56 120.6(4)
C60 C61 H61 119.7
C56 C61 H61 119.7
C63 C62 C67 118.2(3)
C63 C62 P2 118.7(3)
C67 C62 P2 122.6(3)
C62 C63 C64 121.0(4)
C62 C63 H63 119.5
C64 C63 H63 119.5
C65 C64 C63 120.1(4)
C65 C64 H64 120.0
C63 C64 H64 120.0
C64 C65 C66 119.9(4)
C64 C65 H65 120.1
C66 C65 H65 120.1
C65 C66 C67 120.7(4)
C65 C66 H66 119.6
C67 C66 H66 119.6
C66 C67 C62 119.9(4)
C66 C67 H67 120.0
C62 C67 H67 120.0
C2A O1A H1A 110(4)
O1A C2A H2AA 109.5
O1A C2A H2AB 109.5
H2AA C2A H2AB 109.5
O1A C2A H2AC 109.4
H2AA C2A H2AC 109.5
H2AB C2A H2AC 109.5

loop_
_geom_bond_atom_site_label_1
_geom_bond_atom_site_label_2
_geom_bond_distance
Pt1 P2 2.2168(9)
Pt1 P1 2.2255(10)
Pt1 Cl1 2.3400(9)
Pt1 Cl2 2.3600(10)
P1 O3 1.592(2)
P1 O2 1.613(3)
P1 C56 1.808(4)
P2 O4 1.598(3)
P2 O5 1.624(3)
P2 C62 1.800(4)
O1 C1 1.353(4)
O1 H1 0.71(5)
O2 C13 1.408(5)
O3 C24 1.408(4)
O4 C35 1.404(4)
O5 C46 1.416(4)
C1 C2 1.403(5)
C1 C6 1.406(5)
C2 C3 1.389(5)
C2 C55 1.515(5)
C3 C4 1.409(5)
C3 H3 0.9500
C4 C5 1.408(5)
C4 C7 1.500(5)
C5 C6 1.388(5)
C5 H5 0.9500
C6 C11 1.507(5)
C7 C9 1.528(7)
C7 C8 1.549(6)
C7 C10 1.567(6)
C8 H8A 0.9800
C8 H8B 0.9800
C8 H8C 0.9800
C9 H9A 0.9801
C9 H9B 0.9800
C9 H9C 0.9800
C10 H10A 0.9800
C10 H10B 0.9801
C10 H10C 0.9800
C11 C12 1.520(5)
C11 H11A 0.9900
C11 H11B 0.9900
C12 C14 1.384(6)
C12 C13 1.392(5)
C13 C17 1.388(5)
C14 C15 1.394(5)
C14 H14 0.9500
C15 C16 1.399(5)
C15 C18 1.534(6)
C16 C17 1.388(6)
C16 H16 0.9500
C17 C22 1.520(5)
C18 C21 1.522(4)
C18 C19 1.522(4)
C18 C20' 1.523(5)
C18 C19' 1.525(5)
C18 C21' 1.531(5)
C18 C20 1.534(4)
C19 H19A 0.9800
C19 H19B 0.9799
C19 H19C 0.9800
C20 H20A 0.9800
C20 H20B 0.9801
C20 H20C 0.9799
C21 H21A 0.9800
C21 H21B 0.9801
C21 H21C 0.9800
C19' H19D 0.9801
C19' H19E 0.9800
C19' H19F 0.9799
C20' H20D 0.9800
C20' H20E 0.9800
C20' H20F 0.9799
C21' H21D 0.9800
C21' H21E 0.9799
C21' H21F 0.9801
C22 C23 1.519(5)
C22 H22A 0.9900
C22 H22B 0.9900
C23 C24 1.383(5)
C23 C25 1.395(5)
C24 C28 1.394(5)
C25 C26 1.394(5)
C25 H25 0.9500
C26 C27 1.388(5)
C26 C29 1.535(5)
C27 C28 1.398(5)
C27 H27 0.9500
C28 C33 1.503(5)
C29 C32 1.510(6)
C29 C30 1.536(6)
C29 C31 1.545(7)
C30 H30A 0.9800
C30 H30B 0.9799
C30 H30C 0.9799
C31 H31A 0.9801
C31 H31B 0.9800
C31 H31C 0.9800
C32 H32A 0.9800
C32 H32B 0.9800
C32 H32C 0.9800
C33 C34 1.510(5)
C33 H33A 0.9900
C33 H33B 0.9900
C34 C36 1.389(5)
C34 C35 1.390(5)
C35 C39 1.387(5)
C36 C37 1.393(5)
C36 H36 0.9500
C37 C38 1.390(5)
C37 C40 1.527(5)
C38 C39 1.398(5)
C38 H38 0.9500
C39 C44 1.508(5)
C40 C42' 1.515(5)
C40 C41 1.517(4)
C40 C43 1.530(4)
C40 C41' 1.537(5)
C40 C43' 1.561(5)
C40 C42 1.570(4)
C41 H41A 0.9799
C41 H41B 0.9801
C41 H41C 0.9799
C42 H42A 0.9800
C42 H42B 0.9799
C42 H42C 0.9800
C43 H43A 0.9800
C43 H43B 0.9799
C43 H43C 0.9800
C41' H41D 0.9800
C41' H41E 0.9800
C41' H41F 0.9800
C42' H42D 0.9799
C42' H42E 0.9800
C42' H42F 0.9800
C43' H43D 0.9799
C43' H43E 0.9800
C43' H43F 0.9799
C44 C45 1.508(5)
C44 H44A 0.9900
C44 H44B 0.9900
C45 C47 1.382(5)
C45 C46 1.393(5)
C46 C50 1.397(5)
C47 C48 1.408(5)
C47 H47 0.9500
C48 C49 1.382(6)
C48 C51 1.537(6)
C49 C50 1.387(6)
C49 H49 0.9500
C50 C55 1.521(5)
C51 C52 1.522(7)
C51 C54 1.528(7)
C51 C53 1.532(6)
C52 H52A 0.9800
C52 H52B 0.9800
C52 H52C 0.9801
C53 H53A 0.9801
C53 H53B 0.9799
C53 H53C 0.9800
C54 H54A 0.9799
C54 H54B 0.9800
C54 H54C 0.9800
C55 H55A 0.9900
C55 H55B 0.9900
C56 C57 1.388(5)
C56 C61 1.399(6)
C57 C58 1.389(6)
C57 H57 0.9500
C58 C59 1.380(6)
C58 H58 0.9500
C59 C60 1.388(6)
C59 H59 0.9500
C60 C61 1.386(6)
C60 H60 0.9500
C61 H61 0.9500
C62 C63 1.391(5)
C62 C67 1.407(5)
C63 C64 1.396(6)
C63 H63 0.9500
C64 C65 1.369(6)
C64 H64 0.9500
C65 C66 1.384(6)
C65 H65 0.9500
C66 C67 1.391(6)
C66 H66 0.9500
C67 H67 0.9500
O1A C2A 1.403(8)
O1A H1A 1.06(7)
C2A H2AA 0.9800
C2A H2AB 0.9800
C2A H2AC 0.9800

loop_
_geom_hbond_atom_site_label_D
_geom_hbond_atom_site_label_H
_geom_hbond_atom_site_label_A
_geom_hbond_distance_DH
_geom_hbond_distance_HA
_geom_hbond_distance_DA
_geom_hbond_angle_DHA
O1 H1 C46 0.71(5) 2.71(5) 3.382(4) 159(5)
O1 H1 C50 0.71(5) 2.28(5) 2.894(5) 145(5)
O1A H1A Cl1 1.06(7) 2.36(7) 3.301(5) 147(5)
O1A H1A Cl2 1.06(7) 2.54(7) 3.289(5) 127(5)

loop_
_geom_torsion_atom_site_label_1
_geom_torsion_atom_site_label_2
_geom_torsion_atom_site_label_3
_geom_torsion_atom_site_label_4
_geom_torsion
P2 Pt1 P1 O3 13.37(11)
Cl1 Pt1 P1 O3 -171.88(11)
P2 Pt1 P1 O2 135.59(11)
Cl1 Pt1 P1 O2 -49.66(11)
P2 Pt1 P1 C56 -107.96(13)
Cl1 Pt1 P1 C56 66.79(13)
P1 Pt1 P2 O4 -14.42(11)
P1 Pt1 P2 O5 -133.66(11)
Cl2 Pt1 P2 O5 49.47(11)
P1 Pt1 P2 C62 107.39(14)
Cl2 Pt1 P2 C62 -69.48(14)
O3 P1 O2 C13 31.3(3)
C56 P1 O2 C13 142.3(3)
Pt1 P1 O2 C13 -95.8(3)
O2 P1 O3 C24 83.7(3)
C56 P1 O3 C24 -23.6(3)
Pt1 P1 O3 C24 -147.7(2)
O5 P2 O4 C35 -81.9(3)
C62 P2 O4 C35 27.3(3)
Pt1 P2 O4 C35 151.2(3)
O4 P2 O5 C46 -36.8(3)
C62 P2 O5 C46 -148.8(2)
Pt1 P2 O5 C46 88.2(2)
O1 C1 C2 C3 -175.6(4)
C6 C1 C2 C3 7.3(6)
O1 C1 C2 C55 10.2(6)
C6 C1 C2 C55 -166.9(4)
C1 C2 C3 C4 -1.2(6)
C55 C2 C3 C4 172.9(4)
C2 C3 C4 C5 -4.5(6)
C2 C3 C4 C7 -179.4(4)
C3 C4 C5 C6 4.5(6)
C7 C4 C5 C6 179.3(4)
C4 C5 C6 C1 1.2(6)
C4 C5 C6 C11 -172.2(4)
O1 C1 C6 C5 175.5(4)
C2 C1 C6 C5 -7.3(6)
O1 C1 C6 C11 -11.0(6)
C2 C1 C6 C11 166.2(4)
C5 C4 C7 C9 -102.6(5)
C3 C4 C7 C9 72.0(5)
C5 C4 C7 C8 18.3(6)
C3 C4 C7 C8 -167.1(4)
C5 C4 C7 C10 137.3(4)
C3 C4 C7 C10 -48.1(6)
C5 C6 C11 C12 -132.8(4)
C1 C6 C11 C12 53.9(5)
C6 C11 C12 C14 63.2(5)
C6 C11 C12 C13 -121.0(4)
C14 C12 C13 C17 5.4(5)
C11 C12 C13 C17 -170.5(3)
C14 C12 C13 O2 179.6(3)
C11 C12 C13 O2 3.6(5)
P1 O2 C13 C17 -73.7(4)
P1 O2 C13 C12 112.0(3)
C13 C12 C14 C15 -1.1(6)
C11 C12 C14 C15 174.9(3)
C12 C14 C15 C16 -2.0(6)
C12 C14 C15 C18 -177.5(3)
C14 C15 C16 C17 0.9(6)
C18 C15 C16 C17 176.3(3)
C15 C16 C17 C13 3.2(6)
C15 C16 C17 C22 -165.8(4)
C12 C13 C17 C16 -6.4(5)
O2 C13 C17 C16 179.4(3)
C12 C13 C17 C22 162.3(3)
O2 C13 C17 C22 -11.9(5)
C14 C15 C18 C21 178.2(4)
C16 C15 C18 C21 3.0(5)
C14 C15 C18 C19 -59.0(5)
C16 C15 C18 C19 125.8(4)
C14 C15 C18 C20' 99.7(10)
C16 C15 C18 C20' -75.5(10)
C14 C15 C18 C19' -21.6(10)
C16 C15 C18 C19' 163.2(10)
C14 C15 C18 C21' -140.6(10)
C16 C15 C18 C21' 44.2(10)
C14 C15 C18 C20 59.1(5)
C16 C15 C18 C20 -116.1(4)
C16 C17 C22 C23 -99.0(4)
C13 C17 C22 C23 92.4(5)
C17 C22 C23 C24 -49.9(5)
C17 C22 C23 C25 136.2(4)
C25 C23 C24 C28 3.8(5)
C22 C23 C24 C28 -170.2(3)
C25 C23 C24 O3 -171.3(3)
C22 C23 C24 O3 14.7(5)
P1 O3 C24 C23 -77.9(4)
P1 O3 C24 C28 106.7(3)
C24 C23 C25 C26 -2.1(6)
C22 C23 C25 C26 172.2(4)
C23 C25 C26 C27 -1.2(6)
C23 C25 C26 C29 177.9(4)
C25 C26 C27 C28 3.1(5)
C29 C26 C27 C28 -176.0(3)
C23 C24 C28 C27 -2.1(5)
O3 C24 C28 C27 173.2(3)
C23 C24 C28 C33 177.9(3)
O3 C24 C28 C33 -6.8(5)
C26 C27 C28 C24 -1.5(5)
C26 C27 C28 C33 178.5(3)
C27 C26 C29 C32 -9.0(6)
C25 C26 C29 C32 171.9(4)
C27 C26 C29 C30 113.0(4)
C25 C26 C29 C30 -66.1(5)
C27 C26 C29 C31 -129.3(4)
C25 C26 C29 C31 51.6(5)
C24 C28 C33 C34 96.4(4)
C27 C28 C33 C34 -83.6(4)
C28 C33 C34 C36 83.8(4)
C28 C33 C34 C35 -96.8(4)
C36 C34 C35 C39 1.6(5)
C33 C34 C35 C39 -177.8(3)
C36 C34 C35 O4 -175.5(3)
C33 C34 C35 O4 5.0(5)
P2 O4 C35 C39 78.2(4)
P2 O4 C35 C34 -104.5(4)
C35 C34 C36 C37 0.0(6)
C33 C34 C36 C37 179.4(3)
C34 C36 C37 C38 -1.0(6)
C34 C36 C37 C40 -177.4(3)
C36 C37 C38 C39 0.5(6)
C40 C37 C38 C39 176.9(3)
C34 C35 C39 C38 -2.1(5)
O4 C35 C39 C38 174.9(3)
C34 C35 C39 C44 171.0(3)
O4 C35 C39 C44 -11.9(5)
C37 C38 C39 C35 1.0(6)
C37 C38 C39 C44 -172.6(3)
C38 C37 C40 C42' -70.5(6)
C36 C37 C40 C42' 105.7(6)
C38 C37 C40 C41 133.0(5)
C36 C37 C40 C41 -50.8(5)
C38 C37 C40 C43 2.4(5)
C36 C37 C40 C43 178.7(5)
C38 C37 C40 C41' 162.0(5)
C36 C37 C40 C41' -21.7(6)
C38 C37 C40 C43' 49.3(5)
C36 C37 C40 C43' -134.5(5)
C38 C37 C40 C42 -111.1(4)
C36 C37 C40 C42 65.1(5)
C35 C39 C44 C45 46.6(5)
C38 C39 C44 C45 -140.3(3)
C39 C44 C45 C47 95.2(4)
C39 C44 C45 C46 -91.4(4)
C47 C45 C46 C50 7.1(5)
C44 C45 C46 C50 -166.3(3)
C47 C45 C46 O5 -176.8(3)
C44 C45 C46 O5 9.7(5)
P2 O5 C46 C45 80.7(4)
P2 O5 C46 C50 -103.3(3)
C46 C45 C47 C48 -1.2(6)
C44 C45 C47 C48 172.4(3)
C45 C47 C48 C49 -4.4(6)
C45 C47 C48 C51 176.4(4)
C47 C48 C49 C50 4.4(6)
C51 C48 C49 C50 -176.3(4)
C48 C49 C50 C46 1.1(6)
C48 C49 C50 C55 -176.7(4)
C45 C46 C50 C49 -7.0(5)
O5 C46 C50 C49 177.0(3)
C45 C46 C50 C55 170.7(3)
O5 C46 C50 C55 -5.3(5)
C49 C48 C51 C52 -176.3(4)
C47 C48 C51 C52 3.0(6)
C49 C48 C51 C54 63.8(5)
C47 C48 C51 C54 -116.9(5)
C49 C48 C51 C53 -55.8(5)
C47 C48 C51 C53 123.4(4)
C3 C2 C55 C50 132.6(4)
C1 C2 C55 C50 -53.4(5)
C49 C50 C55 C2 -52.3(5)
C46 C50 C55 C2 130.1(4)
O3 P1 C56 C57 96.3(3)
O2 P1 C56 C57 -12.9(4)
Pt1 P1 C56 C57 -138.1(3)
O3 P1 C56 C61 -83.3(3)
O2 P1 C56 C61 167.4(3)
Pt1 P1 C56 C61 42.2(3)
C61 C56 C57 C58 -0.4(6)
P1 C56 C57 C58 179.9(3)
C56 C57 C58 C59 0.0(6)
C57 C58 C59 C60 1.0(7)
C58 C59 C60 C61 -1.5(7)
C59 C60 C61 C56 1.0(7)
C57 C56 C61 C60 -0.1(6)
P1 C56 C61 C60 179.6(3)
O4 P2 C62 C63 122.1(3)
O5 P2 C62 C63 -129.4(3)
Pt1 P2 C62 C63 -3.1(4)
O4 P2 C62 C67 -50.0(4)
O5 P2 C62 C67 58.5(4)
Pt1 P2 C62 C67 -175.2(3)
C67 C62 C63 C64 -3.3(6)
P2 C62 C63 C64 -175.8(3)
C62 C63 C64 C65 3.4(7)
C63 C64 C65 C66 -1.7(7)
C64 C65 C66 C67 0.0(7)
C65 C66 C67 C62 0.0(6)
C63 C62 C67 C66 1.6(6)
P2 C62 C67 C66 173.8(3)

loop_
_platon_squeeze_void_nr
_platon_squeeze_void_average_x
_platon_squeeze_void_average_y
_platon_squeeze_void_average_z
_platon_squeeze_void_volume
_platon_squeeze_void_count_electrons
_platon_squeeze_void_content
1 0.500 0.500 1.000 330 114 ' '
2 0.344 0.151 0.208 18 1 ' '
3 0.655 0.849 0.792 18 1 ' '
